data_4337092
loop_
_publ_author_name
'Agha, Eva C.'
'Malliakas, Christos D.'
'Im, Jino'
'Jin, Hosub'
'Zhao, Li-Dong'
'Freeman, Arthur J.'
'Kanatzidis, Mercouri G.'

_publ_section_title
;
 LiPbSb3S6: A Semiconducting Sulfosalt with Very Low Thermal Conductivity.
;
_journal_issue 2
_journal_name_full 'Inorganic chemistry'
_journal_page_first 673
_journal_page_last 675
_journal_paper_doi 10.1021/ic402262z
_journal_volume 53
_journal_year 2014
_chemical_formula_sum 'Li0.976 Pb0.911 S6 Sb3.068'
_chemical_formula_weight 761.4
_chemical_name_systematic ' ?'
_space_group_IT_number 14
_symmetry_cell_setting monoclinic
_symmetry_Int_Tables_number 14
_symmetry_space_group_name_Hall '-P 2ybc'
_symmetry_space_group_name_H-M 'P 1 21/c 1'
_cell_angle_alpha 90
_cell_angle_beta 108.038(5)
_cell_angle_gamma 90
_cell_formula_units_Z 4
_cell_length_a 6.8964(5)
_cell_length_b 19.7941(18)
_cell_length_c 8.3942(6)
_cell_measurement_temperature 293
_cell_measurement_theta_max 64.80
_cell_measurement_theta_min 2.86
_cell_volume 1089.56(15)
_diffrn_ambient_temperature 293
_diffrn_detector_area_resol_mean 6.67
_diffrn_measured_fraction_theta_full 0.98
_diffrn_measured_fraction_theta_max 0.98
_diffrn_measurement_device_type 'STOE IPDS 2'
_diffrn_radiation_monochromator graphite
_diffrn_radiation_probe x-ray
_diffrn_radiation_source 'fine-focus sealed tube'
_diffrn_radiation_type 'Mo K\a'
_diffrn_radiation_wavelength 0.71073
_diffrn_reflns_av_R_equivalents 0.0533
_diffrn_reflns_av_sigmaI/netI 0.013
_diffrn_reflns_limit_h_max 10
_diffrn_reflns_limit_h_min -10
_diffrn_reflns_limit_k_max 29
_diffrn_reflns_limit_k_min -29
_diffrn_reflns_limit_l_max 12
_diffrn_reflns_limit_l_min -11
_diffrn_reflns_number 12798
_diffrn_reflns_theta_full 31.97
_diffrn_reflns_theta_max 31.97
_diffrn_reflns_theta_min 2.75
_diffrn_source_current 40
_diffrn_source_power 2.00
_diffrn_source_voltage 50
_exptl_absorpt_coefficient_mu 22.642
_exptl_absorpt_correction_T_max 0.2027
_exptl_absorpt_correction_T_min 0.0296
_exptl_absorpt_correction_type numerical
_exptl_absorpt_process_details X-Shape2
_exptl_crystal_colour black
_exptl_crystal_density_diffrn 4.6402
_exptl_crystal_description block
_exptl_crystal_F_000 1320
_exptl_crystal_size_max 0.66
_exptl_crystal_size_mid 0.14
_exptl_crystal_size_min 0.10
_refine_diff_density_max 1.87
_refine_diff_density_min -1.76
_refine_ls_extinction_coef 5000(400)
_refine_ls_extinction_method 'B-C type 1 Gaussian isotropic (Becker & Coppens, 1974)'
_refine_ls_goodness_of_fit_gt 1.71
_refine_ls_goodness_of_fit_ref 1.65
_refine_ls_number_constraints 37
_refine_ls_number_parameters 104
_refine_ls_number_reflns 3121
_refine_ls_number_restraints 0
_refine_ls_R_factor_all 0.0629
_refine_ls_R_factor_gt 0.0577
_refine_ls_shift/su_max 0.0286
_refine_ls_shift/su_mean 0.0055
_refine_ls_structure_factor_coef Fsqd
_refine_ls_weighting_details w=1/(\s^2^(I)+0.0064I^2^)
_refine_ls_weighting_scheme sigma
_refine_ls_wR_factor_gt 0.1651
_refine_ls_wR_factor_ref 0.1675
_reflns_number_gt 2837
_reflns_number_total 3121
_reflns_threshold_expression I>2\s(I)
_cod_data_source_file ic402262z_si_002.cif
_cod_data_source_block I
_cod_depositor_comments
;
The following automatic conversions were performed:

'_diffrn_radiation_probe' value 'X-ray' changed to 'x-ray' according
to
/usr/data/users/saulius/automatic-downloads/current/ACS/lib/dictionaries/cif_core.dic
dictionary named 'cif_core.dic' version 2.4.2 from 2011-04-26.

Automatic conversion script
Id: cif_fix_values 2281 2013-09-26 08:29:07Z andrius 
;
_cod_original_sg_symbol_Hall '-P 2ycb'
_cod_database_code 4337092

loop_
_symmetry_equiv_pos_site_id
_symmetry_equiv_pos_as_xyz
1 x,y,z
2 -x,y+1/2,-z+1/2
3 -x,-y,-z
4 x,-y+1/2,z+1/2

loop_
_atom_site_label
_atom_site_type_symbol
_atom_site_fract_x
_atom_site_fract_y
_atom_site_fract_z
_atom_site_adp_type
_atom_site_U_iso_or_equiv
_atom_site_site_symmetry_multiplicity
_atom_site_occupancy
_atom_site_calc_flag
Pb2a Pb 0.36203(8) 0.25306(2) 0.34280(7) Uani 0.0430(2) 4 0.911(10) d
Li2 Li 0.36203(8) 0.25306(2) 0.34280(7) Uani 0.0430(2) 4 0.043(10) d
Sb1 Sb 0.81077(10) 0.36844(4) 0.20581(9) Uani 0.0337(2) 4 0.950(4) d
Li4 Li 0.81077(10) 0.36844(4) 0.20581(9) Uani 0.0337(2) 4 0.050(4) d
Sb2 Sb 0.26850(9) 0.05790(4) 0.06746(8) Uani 0.0311(2) 4 0.950(3) d
Li3 Li 0.26850(9) 0.05790(4) 0.06746(8) Uani 0.0311(2) 4 0.050(3) d
Sb3 Sb 0.25429(11) 0.45166(3) 0.07206(9) Uani 0.0360(2) 4 1 d
S1 S 0.6555(4) 0.25246(12) 0.1699(4) Uani 0.0371(8) 4 1 d
S2 S 0.0446(4) 0.16144(14) 0.0013(3) Uani 0.0363(7) 4 1 d
S3 S 0.4876(4) 0.10466(15) 0.3406(4) Uani 0.0414(8) 4 1 d
S4 S 0.0599(4) 0.33940(13) 0.0397(3) Uani 0.0364(7) 4 1 d
S5 S 0.4959(4) 0.40199(15) 0.4056(4) Uani 0.0421(8) 4 1 d
S6 S 0.0258(4) 0.51104(14) 0.2215(4) Uani 0.0406(8) 4 1 d
Sb1a Sb 0.7941(6) 0.1372(2) 0.2102(5) Uani 0.0452(14) 4 0.168(4) d
Li1 Li 0.7941(6) 0.1372(2) 0.2102(5) Uani 0.0452(14) 4 0.832(4) d

loop_
_atom_site_aniso_label
_atom_site_aniso_type_symbol
_atom_site_aniso_U_11
_atom_site_aniso_U_22
_atom_site_aniso_U_33
_atom_site_aniso_U_12
_atom_site_aniso_U_13
_atom_site_aniso_U_23
Pb2a Pb 0.0366(3) 0.0508(3) 0.0403(3) 0.00024(15) 0.0100(2) 0.00563(18)
Li2 Li 0.0366(3) 0.0508(3) 0.0403(3) 0.00024(15) 0.0100(2) 0.00563(18)
Sb1 Sb 0.0243(3) 0.0406(4) 0.0341(4) -0.0010(2) 0.0058(2) 0.0013(3)
Li4 Li 0.0243(3) 0.0406(4) 0.0341(4) -0.0010(2) 0.0058(2) 0.0013(3)
Sb2 Sb 0.0265(4) 0.0327(4) 0.0331(4) 0.0005(2) 0.0078(3) 0.0016(2)
Li3 Li 0.0265(4) 0.0327(4) 0.0331(4) 0.0005(2) 0.0078(3) 0.0016(2)
Sb3 Sb 0.0353(4) 0.0302(3) 0.0430(4) 0.0033(2) 0.0131(3) 0.0012(3)
S1 S 0.0354(12) 0.0362(13) 0.0380(14) -0.0073(8) 0.0088(11) -0.0013(9)
S2 S 0.0297(10) 0.0372(12) 0.0387(12) 0.0043(8) 0.0060(9) 0.0001(9)
S3 S 0.0391(12) 0.0415(13) 0.0393(13) -0.0037(10) 0.0057(10) -0.0007(10)
S4 S 0.0307(10) 0.0345(11) 0.0420(13) -0.0013(8) 0.0083(9) -0.0014(10)
S5 S 0.0321(11) 0.0474(14) 0.0485(15) -0.0018(9) 0.0151(10) -0.0065(12)
S6 S 0.0444(13) 0.0396(12) 0.0387(12) 0.0028(10) 0.0144(11) -0.0005(10)
Sb1a Sb 0.045(2) 0.048(2) 0.041(2) -0.0070(15) 0.0109(16) -0.0008(16)
Li1 Li 0.045(2) 0.048(2) 0.041(2) -0.0070(15) 0.0109(16) -0.0008(16)

loop_
_atom_type_symbol
_atom_type_scat_dispersion_real
_atom_type_scat_dispersion_imag
_atom_type_scat_source
_atom_type_scat_Cromer_Mann_a1
_atom_type_scat_Cromer_Mann_b1
_atom_type_scat_Cromer_Mann_a2
_atom_type_scat_Cromer_Mann_b2
_atom_type_scat_Cromer_Mann_a3
_atom_type_scat_Cromer_Mann_b3
_atom_type_scat_Cromer_Mann_a4
_atom_type_scat_Cromer_Mann_b4
_atom_type_scat_Cromer_Mann_c
Li -0.0003 0.0001 'International Tables Vol C tables 4.2.6.8 and 6.1.1.4' 1.1282 3.9546 0.7508 1.0524 0.6175 85.390503 0.4653 168.261002 0.0377
Pb -3.3944 10.1111 'International Tables Vol C tables 4.2.6.8 and 6.1.1.4' 31.061701 0.6902 13.0637 2.3576 18.441999 8.618 5.9696 47.2579 13.4118
S 0.1246 0.1234 'International Tables Vol C tables 4.2.6.8 and 6.1.1.4' 6.9053 1.4679 5.2034 22.215099 1.4379 0.2536 1.5863 56.172001 0.8669
Sb -0.5866 1.5461 'International Tables Vol C tables 4.2.6.8 and 6.1.1.4' 19.6418 5.3034 19.0455 0.4607 5.0371 27.9074 2.6827 75.282501 4.5909

loop_
_geom_angle_atom_site_label_1
_geom_angle_atom_site_label_2
_geom_angle_atom_site_label_3
_geom_angle_site_symmetry_1
_geom_angle_site_symmetry_3
_geom_angle
Li2 Pb2a S1 . . 0
Li2 Pb2a S1 . 4_555 0
Li2 Pb2a S2 . 4_555 0
Li2 Pb2a S3 . . 0
Li2 Pb2a S4 . . 0
Li2 Pb2a S5 . . 0
S1 Pb2a S1 . 4_555 94.94(9)
S1 Pb2a S2 . 4_555 149.75(7)
S1 Pb2a S3 . . 75.20(8)
S1 Pb2a S4 . . 89.29(8)
S1 Pb2a S5 . . 82.43(8)
S1 Pb2a S2 4_555 4_555 89.61(8)
S1 Pb2a S3 4_555 . 81.50(7)
S1 Pb2a S4 4_555 . 150.03(7)
S1 Pb2a S5 4_555 . 77.72(7)
S2 Pb2a S3 4_555 . 135.01(8)
S2 Pb2a S4 4_555 . 72.80(7)
S2 Pb2a S5 4_555 . 69.34(8)
S3 Pb2a S4 . . 128.06(7)
S3 Pb2a S5 . . 147.87(8)
S4 Pb2a S5 . . 73.45(7)
Pb2a Li2 S1 . . 0
Pb2a Li2 S1 . 4_555 0
Pb2a Li2 S2 . 4_555 0
Pb2a Li2 S3 . . 0
Pb2a Li2 S4 . . 0
Pb2a Li2 S5 . . 0
S1 Li2 S1 . 4_555 94.94(9)
S1 Li2 S2 . 4_555 149.75(7)
S1 Li2 S3 . . 75.20(8)
S1 Li2 S4 . . 89.29(8)
S1 Li2 S5 . . 82.43(8)
S1 Li2 S2 4_555 4_555 89.61(8)
S1 Li2 S3 4_555 . 81.50(7)
S1 Li2 S4 4_555 . 150.03(7)
S1 Li2 S5 4_555 . 77.72(7)
S2 Li2 S3 4_555 . 135.01(8)
S2 Li2 S4 4_555 . 72.80(7)
S2 Li2 S5 4_555 . 69.34(8)
S3 Li2 S4 . . 128.06(7)
S3 Li2 S5 . . 147.87(8)
S4 Li2 S5 . . 73.45(7)
Li4 Sb1 S1 . . 0
Li4 Sb1 S2 . 4_655 0
Li4 Sb1 S3 . 4_554 0
Li4 Sb1 S4 . 1_655 0
Li4 Sb1 S5 . . 0
Li4 Sb1 S6 . 1_655 0
S1 Sb1 S2 . 4_655 91.27(9)
S1 Sb1 S3 . 4_554 83.89(8)
S1 Sb1 S4 . 1_655 93.54(10)
S1 Sb1 S5 . . 85.36(10)
S1 Sb1 S6 . 1_655 174.14(11)
S2 Sb1 S3 4_655 4_554 174.55(9)
S2 Sb1 S4 4_655 1_655 98.38(9)
S2 Sb1 S5 4_655 . 82.34(8)
S2 Sb1 S6 4_655 1_655 91.10(8)
S3 Sb1 S4 4_554 1_655 84.45(8)
S3 Sb1 S5 4_554 . 94.75(8)
S3 Sb1 S6 4_554 1_655 93.96(7)
S4 Sb1 S5 1_655 . 178.71(8)
S4 Sb1 S6 1_655 1_655 80.81(9)
S5 Sb1 S6 . 1_655 100.27(8)
Sb1 Li4 S1 . . 0
Sb1 Li4 S2 . 4_655 0
Sb1 Li4 S3 . 4_554 0
Sb1 Li4 S4 . 1_655 0
Sb1 Li4 S5 . . 0
Sb1 Li4 S6 . 1_655 0
S1 Li4 S2 . 4_655 91.27(9)
S1 Li4 S3 . 4_554 83.89(8)
S1 Li4 S4 . 1_655 93.54(10)
S1 Li4 S5 . . 85.36(10)
S1 Li4 S6 . 1_655 174.14(11)
S2 Li4 S3 4_655 4_554 174.55(9)
S2 Li4 S4 4_655 1_655 98.38(9)
S2 Li4 S5 4_655 . 82.34(8)
S2 Li4 S6 4_655 1_655 91.10(8)
S3 Li4 S4 4_554 1_655 84.45(8)
S3 Li4 S5 4_554 . 94.75(8)
S3 Li4 S6 4_554 1_655 93.96(7)
S4 Li4 S5 1_655 . 178.71(8)
S4 Li4 S6 1_655 1_655 80.81(9)
S5 Li4 S6 . 1_655 100.27(8)
Li3 Sb2 S2 . . 0
Li3 Sb2 S3 . . 0
Li3 Sb2 S5 . 2_645 0
Li3 Sb2 S5 . 4_554 0
Li3 Sb2 S6 . 2_545 0
Li3 Sb2 S6 . 4_554 0
S2 Sb2 S3 . . 93.22(9)
S2 Sb2 S5 . 2_645 168.97(7)
S2 Sb2 S5 . 4_554 93.81(10)
S2 Sb2 S6 . 2_545 84.71(9)
S2 Sb2 S6 . 4_554 91.97(8)
S3 Sb2 S5 . 2_645 97.58(8)
S3 Sb2 S5 . 4_554 94.47(10)
S3 Sb2 S6 . 2_545 84.67(9)
S3 Sb2 S6 . 4_554 174.44(9)
S5 Sb2 S5 2_645 4_554 87.59(9)
S5 Sb2 S6 2_645 2_545 94.05(8)
S5 Sb2 S6 2_645 4_554 77.32(7)
S5 Sb2 S6 4_554 2_545 178.24(9)
S5 Sb2 S6 4_554 4_554 83.18(9)
S6 Sb2 S6 2_545 4_554 97.82(8)
Sb2 Li3 S2 . . 0
Sb2 Li3 S3 . . 0
Sb2 Li3 S5 . 2_645 0
Sb2 Li3 S5 . 4_554 0
Sb2 Li3 S6 . 2_545 0
Sb2 Li3 S6 . 4_554 0
S2 Li3 S3 . . 93.22(9)
S2 Li3 S5 . 2_645 168.97(7)
S2 Li3 S5 . 4_554 93.81(10)
S2 Li3 S6 . 2_545 84.71(9)
S2 Li3 S6 . 4_554 91.97(8)
S3 Li3 S5 . 2_645 97.58(8)
S3 Li3 S5 . 4_554 94.47(10)
S3 Li3 S6 . 2_545 84.67(9)
S3 Li3 S6 . 4_554 174.44(9)
S5 Li3 S5 2_645 4_554 87.59(9)
S5 Li3 S6 2_645 2_545 94.05(8)
S5 Li3 S6 2_645 4_554 77.32(7)
S5 Li3 S6 4_554 2_545 178.24(9)
S5 Li3 S6 4_554 4_554 83.18(9)
S6 Li3 S6 2_545 4_554 97.82(8)
S3 Sb3 S3 2_655 4_554 96.59(8)
S3 Sb3 S4 2_655 . 173.75(9)
S3 Sb3 S5 2_655 . 89.33(7)
S3 Sb3 S6 2_655 . 81.39(9)
S3 Sb3 S6 2_655 3_565 97.37(8)
S3 Sb3 S4 4_554 . 88.73(9)
S3 Sb3 S5 4_554 . 103.05(8)
S3 Sb3 S6 4_554 . 170.15(8)
S3 Sb3 S6 4_554 3_565 83.71(9)
S4 Sb3 S5 . . 86.26(8)
S4 Sb3 S6 . . 93.92(10)
S4 Sb3 S6 . 3_565 86.45(8)
S5 Sb3 S6 . . 86.60(9)
S5 Sb3 S6 . 3_565 169.94(10)
S6 Sb3 S6 . 3_565 86.99(9)
Pb2a S1 Pb2a . 4_554 94.96(9)
Pb2a S1 Li2 . . 0.0(5)
Pb2a S1 Li2 . 4_554 94.96(9)
Pb2a S1 Sb1 . . 106.29(10)
Pb2a S1 Li4 . . 106.29(10)
Pb2a S1 Sb1a . . 104.05(15)
Pb2a S1 Li1 . . 104.05(15)
Pb2a S1 Li2 4_554 . 94.96(9)
Pb2a S1 Li2 4_554 4_554 0.0(5)
Pb2a S1 Sb1 4_554 . 107.35(9)
Pb2a S1 Li4 4_554 . 107.35(9)
Pb2a S1 Sb1a 4_554 . 103.06(12)
Pb2a S1 Li1 4_554 . 103.06(12)
Li2 S1 Li2 . 4_554 94.96(9)
Li2 S1 Sb1 . . 106.29(10)
Li2 S1 Li4 . . 106.29(10)
Li2 S1 Sb1a . . 104.05(15)
Li2 S1 Li1 . . 104.05(15)
Li2 S1 Sb1 4_554 . 107.35(9)
Li2 S1 Li4 4_554 . 107.35(9)
Li2 S1 Sb1a 4_554 . 103.06(12)
Li2 S1 Li1 4_554 . 103.06(12)
Sb1 S1 Li4 . . 0.0(5)
Sb1 S1 Sb1a . . 134.35(16)
Sb1 S1 Li1 . . 134.35(16)
Li4 S1 Sb1a . . 134.35(16)
Li4 S1 Li1 . . 134.35(16)
Sb1a S1 Li1 . . 0.0(5)
Pb2a S2 Li2 4_554 4_554 0.0(5)
Pb2a S2 Sb1 4_554 4_454 91.42(9)
Pb2a S2 Li4 4_554 4_454 91.42(9)
Pb2a S2 Sb2 4_554 . 93.85(8)
Pb2a S2 Li3 4_554 . 93.85(8)
Pb2a S2 Sb1a 4_554 1_455 157.17(13)
Pb2a S2 Li1 4_554 1_455 157.17(13)
Li2 S2 Sb1 4_554 4_454 91.42(9)
Li2 S2 Li4 4_554 4_454 91.42(9)
Li2 S2 Sb2 4_554 . 93.85(8)
Li2 S2 Li3 4_554 . 93.85(8)
Li2 S2 Sb1a 4_554 1_455 157.17(13)
Li2 S2 Li1 4_554 1_455 157.17(13)
Sb1 S2 Li4 4_454 4_454 0.0(5)
Sb1 S2 Sb2 4_454 . 100.58(10)
Sb1 S2 Li3 4_454 . 100.58(10)
Sb1 S2 Sb1a 4_454 1_455 103.63(11)
Sb1 S2 Li1 4_454 1_455 103.63(11)
Li4 S2 Sb2 4_454 . 100.58(10)
Li4 S2 Li3 4_454 . 100.58(10)
Li4 S2 Sb1a 4_454 1_455 103.63(11)
Li4 S2 Li1 4_454 1_455 103.63(11)
Sb2 S2 Li3 . . 0.0(5)
Sb2 S2 Sb1a . 1_455 100.01(13)
Sb2 S2 Li1 . 1_455 100.01(13)
Li3 S2 Sb1a . 1_455 100.01(13)
Li3 S2 Li1 . 1_455 100.01(13)
Sb1a S2 Li1 1_455 1_455 0.0(5)
Pb2a S3 Li2 . . 0.0(5)
Pb2a S3 Sb1 . 4_555 87.10(7)
Pb2a S3 Li4 . 4_555 87.10(7)
Pb2a S3 Sb2 . . 105.59(9)
Pb2a S3 Li3 . . 105.59(9)
Pb2a S3 Sb3 . 2_645 164.10(9)
Pb2a S3 Sb3 . 4_555 97.98(10)
Pb2a S3 Sb1a . . 91.79(13)
Pb2a S3 Li1 . . 91.79(13)
Li2 S3 Sb1 . 4_555 87.10(7)
Li2 S3 Li4 . 4_555 87.10(7)
Li2 S3 Sb2 . . 105.59(9)
Li2 S3 Li3 . . 105.59(9)
Li2 S3 Sb3 . 2_645 164.10(9)
Li2 S3 Sb3 . 4_555 97.98(10)
Li2 S3 Sb1a . . 91.79(13)
Li2 S3 Li1 . . 91.79(13)
Sb1 S3 Li4 4_555 4_555 0.0(5)
Sb1 S3 Sb2 4_555 . 167.31(12)
Sb1 S3 Li3 4_555 . 167.31(12)
Sb1 S3 Sb3 4_555 2_645 77.61(6)
Sb1 S3 Sb3 4_555 4_555 78.64(7)
Sb1 S3 Sb1a 4_555 . 87.10(11)
Sb1 S3 Li1 4_555 . 87.10(11)
Li4 S3 Sb2 4_555 . 167.31(12)
Li4 S3 Li3 4_555 . 167.31(12)
Li4 S3 Sb3 4_555 2_645 77.61(6)
Li4 S3 Sb3 4_555 4_555 78.64(7)
Li4 S3 Sb1a 4_555 . 87.10(11)
Li4 S3 Li1 4_555 . 87.10(11)
Sb2 S3 Li3 . . 0.0(5)
Sb2 S3 Sb3 . 2_645 89.74(9)
Sb2 S3 Sb3 . 4_555 99.12(10)
Sb2 S3 Sb1a . . 92.46(13)
Sb2 S3 Li1 . . 92.46(13)
Li3 S3 Sb3 . 2_645 89.74(9)
Li3 S3 Sb3 . 4_555 99.12(10)
Li3 S3 Sb1a . . 92.46(13)
Li3 S3 Li1 . . 92.46(13)
Sb3 S3 Sb3 2_645 4_555 83.41(7)
Sb3 S3 Sb1a 2_645 . 83.19(12)
Sb3 S3 Li1 2_645 . 83.19(12)
Sb3 S3 Sb1a 4_555 . 162.22(13)
Sb3 S3 Li1 4_555 . 162.22(13)
Sb1a S3 Li1 . . 0.0(5)
Pb2a S4 Li2 . . 0.0(5)
Pb2a S4 Sb1 . 1_455 93.84(9)
Pb2a S4 Li4 . 1_455 93.84(9)
Pb2a S4 Sb3 . . 100.74(7)
Pb2a S4 Sb1a . 4_454 156.31(13)
Pb2a S4 Li1 . 4_454 156.31(13)
Li2 S4 Sb1 . 1_455 93.84(9)
Li2 S4 Li4 . 1_455 93.84(9)
Li2 S4 Sb3 . . 100.74(7)
Li2 S4 Sb1a . 4_454 156.31(13)
Li2 S4 Li1 . 4_454 156.31(13)
Sb1 S4 Li4 1_455 1_455 0.0(5)
Sb1 S4 Sb3 1_455 . 99.37(10)
Sb1 S4 Sb1a 1_455 4_454 98.76(13)
Sb1 S4 Li1 1_455 4_454 98.76(13)
Li4 S4 Sb3 1_455 . 99.37(10)
Li4 S4 Sb1a 1_455 4_454 98.76(13)
Li4 S4 Li1 1_455 4_454 98.76(13)
Sb3 S4 Sb1a . 4_454 96.92(13)
Sb3 S4 Li1 . 4_454 96.92(13)
Sb1a S4 Li1 4_454 4_454 0.0(5)
Pb2a S5 Li2 . . 0.0(5)
Pb2a S5 Sb1 . . 85.86(8)
Pb2a S5 Li4 . . 85.86(8)
Pb2a S5 Sb2 . 2_655 166.48(12)
Pb2a S5 Sb2 . 4_555 101.04(10)
Pb2a S5 Li3 . 2_655 166.48(12)
Pb2a S5 Li3 . 4_555 101.04(10)
Pb2a S5 Sb3 . . 96.03(8)
Pb2a S5 Sb1a . 4_555 89.29(12)
Pb2a S5 Li1 . 4_555 89.29(12)
Li2 S5 Sb1 . . 85.86(8)
Li2 S5 Li4 . . 85.86(8)
Li2 S5 Sb2 . 2_655 166.48(12)
Li2 S5 Sb2 . 4_555 101.04(10)
Li2 S5 Li3 . 2_655 166.48(12)
Li2 S5 Li3 . 4_555 101.04(10)
Li2 S5 Sb3 . . 96.03(8)
Li2 S5 Sb1a . 4_555 89.29(12)
Li2 S5 Li1 . 4_555 89.29(12)
Sb1 S5 Li4 . . 0.0(5)
Sb1 S5 Sb2 . 2_655 80.68(7)
Sb1 S5 Sb2 . 4_555 173.09(12)
Sb1 S5 Li3 . 2_655 80.68(7)
Sb1 S5 Li3 . 4_555 173.09(12)
Sb1 S5 Sb3 . . 81.19(9)
Sb1 S5 Sb1a . 4_555 89.73(13)
Sb1 S5 Li1 . 4_555 89.73(13)
Li4 S5 Sb2 . 2_655 80.68(7)
Li4 S5 Sb2 . 4_555 173.09(12)
Li4 S5 Li3 . 2_655 80.68(7)
Li4 S5 Li3 . 4_555 173.09(12)
Li4 S5 Sb3 . . 81.19(9)
Li4 S5 Sb1a . 4_555 89.73(13)
Li4 S5 Li1 . 4_555 89.73(13)
Sb2 S5 Sb2 2_655 4_555 92.41(9)
Sb2 S5 Li3 2_655 2_655 0.0(5)
Sb2 S5 Li3 2_655 4_555 92.41(9)
Sb2 S5 Sb3 2_655 . 83.14(8)
Sb2 S5 Sb1a 2_655 4_555 89.46(11)
Sb2 S5 Li1 2_655 4_555 89.46(11)
Sb2 S5 Li3 4_555 2_655 92.41(9)
Sb2 S5 Li3 4_555 4_555 0.0(5)
Sb2 S5 Sb3 4_555 . 98.34(9)
Sb2 S5 Sb1a 4_555 4_555 89.94(14)
Sb2 S5 Li1 4_555 4_555 89.94(14)
Li3 S5 Li3 2_655 4_555 92.41(9)
Li3 S5 Sb3 2_655 . 83.14(8)
Li3 S5 Sb1a 2_655 4_555 89.46(11)
Li3 S5 Li1 2_655 4_555 89.46(11)
Li3 S5 Sb3 4_555 . 98.34(9)
Li3 S5 Sb1a 4_555 4_555 89.94(14)
Li3 S5 Li1 4_555 4_555 89.94(14)
Sb3 S5 Sb1a . 4_555 169.09(16)
Sb3 S5 Li1 . 4_555 169.09(16)
Sb1a S5 Li1 4_555 4_555 0.0(5)
Sb1 S6 Li4 1_455 1_455 0.0(5)
Sb1 S6 Sb2 1_455 2_555 84.99(8)
Sb1 S6 Sb2 1_455 4_555 76.28(7)
Sb1 S6 Li3 1_455 2_555 84.99(8)
Sb1 S6 Li3 1_455 4_555 76.28(7)
Sb1 S6 Sb3 1_455 . 85.56(8)
Sb1 S6 Sb3 1_455 3_565 90.70(7)
Sb1 S6 Sb1a 1_455 2_655 170.08(16)
Sb1 S6 Li1 1_455 2_655 170.08(16)
Li4 S6 Sb2 1_455 2_555 84.99(8)
Li4 S6 Sb2 1_455 4_555 76.28(7)
Li4 S6 Li3 1_455 2_555 84.99(8)
Li4 S6 Li3 1_455 4_555 76.28(7)
Li4 S6 Sb3 1_455 . 85.56(8)
Li4 S6 Sb3 1_455 3_565 90.70(7)
Li4 S6 Sb1a 1_455 2_655 170.08(16)
Li4 S6 Li1 1_455 2_655 170.08(16)
Sb2 S6 Sb2 2_555 4_555 82.18(8)
Sb2 S6 Li3 2_555 2_555 0.0(5)
Sb2 S6 Li3 2_555 4_555 82.18(8)
Sb2 S6 Sb3 2_555 . 169.52(12)
Sb2 S6 Sb3 2_555 3_565 91.62(8)
Sb2 S6 Sb1a 2_555 2_655 86.84(13)
Sb2 S6 Li1 2_555 2_655 86.84(13)
Sb2 S6 Li3 4_555 2_555 82.18(8)
Sb2 S6 Li3 4_555 4_555 0.0(5)
Sb2 S6 Sb3 4_555 . 91.18(8)
Sb2 S6 Sb3 4_555 3_565 165.97(12)
Sb2 S6 Sb1a 4_555 2_655 97.05(11)
Sb2 S6 Li1 4_555 2_655 97.05(11)
Li3 S6 Li3 2_555 4_555 82.18(8)
Li3 S6 Sb3 2_555 . 169.52(12)
Li3 S6 Sb3 2_555 3_565 91.62(8)
Li3 S6 Sb1a 2_555 2_655 86.84(13)
Li3 S6 Li1 2_555 2_655 86.84(13)
Li3 S6 Sb3 4_555 . 91.18(8)
Li3 S6 Sb3 4_555 3_565 165.97(12)
Li3 S6 Sb1a 4_555 2_655 97.05(11)
Li3 S6 Li1 4_555 2_655 97.05(11)
Sb3 S6 Sb3 . 3_565 93.01(10)
Sb3 S6 Sb1a . 2_655 102.09(15)
Sb3 S6 Li1 . 2_655 102.09(15)
Sb3 S6 Sb1a 3_565 2_655 95.15(12)
Sb3 S6 Li1 3_565 2_655 95.15(12)
Sb1a S6 Li1 2_655 2_655 0.0(5)
S1 Sb1a S2 . 1_655 92.49(17)
S1 Sb1a S3 . . 87.60(18)
S1 Sb1a S4 . 4_655 95.12(16)
S1 Sb1a S5 . 4_554 89.28(14)
S1 Sb1a S6 . 2_645 175.39(18)
S1 Sb1a Li1 . . 0
S2 Sb1a S3 1_655 . 166.38(17)
S2 Sb1a S4 1_655 4_655 103.87(15)
S2 Sb1a S5 1_655 4_554 84.29(14)
S2 Sb1a S6 1_655 2_645 87.75(16)
S2 Sb1a Li1 1_655 . 0
S3 Sb1a S4 . 4_655 89.68(15)
S3 Sb1a S5 . 4_554 82.09(14)
S3 Sb1a S6 . 2_645 93.26(17)
S3 Sb1a Li1 . . 0
S4 Sb1a S5 4_655 4_554 170.5(2)
S4 Sb1a S6 4_655 2_645 80.36(13)
S4 Sb1a Li1 4_655 . 0
S5 Sb1a S6 4_554 2_645 95.32(15)
S5 Sb1a Li1 4_554 . 0
S6 Sb1a Li1 2_645 . 0
S1 Li1 S2 . 1_655 92.49(17)
S1 Li1 S3 . . 87.60(18)
S1 Li1 S4 . 4_655 95.12(16)
S1 Li1 S5 . 4_554 89.28(14)
S1 Li1 S6 . 2_645 175.39(18)
S1 Li1 Sb1a . . 0
S2 Li1 S3 1_655 . 166.38(17)
S2 Li1 S4 1_655 4_655 103.87(15)
S2 Li1 S5 1_655 4_554 84.29(14)
S2 Li1 S6 1_655 2_645 87.75(16)
S2 Li1 Sb1a 1_655 . 0
S3 Li1 S4 . 4_655 89.68(15)
S3 Li1 S5 . 4_554 82.09(14)
S3 Li1 S6 . 2_645 93.26(17)
S3 Li1 Sb1a . . 0
S4 Li1 S5 4_655 4_554 170.5(2)
S4 Li1 S6 4_655 2_645 80.36(13)
S4 Li1 Sb1a 4_655 . 0
S5 Li1 S6 4_554 2_645 95.32(15)
S5 Li1 Sb1a 4_554 . 0
S6 Li1 Sb1a 2_645 . 0

loop_
_geom_bond_atom_site_label_1
_geom_bond_atom_site_label_2
_geom_bond_site_symmetry_2
_geom_bond_distance
Pb2a Li2 . 0
Pb2a S1 . 2.832(4)
Pb2a S1 4_555 2.865(3)
Pb2a S2 4_555 3.351(3)
Pb2a S3 . 3.064(3)
Pb2a S4 . 3.233(2)
Pb2a S5 . 3.085(3)
Li2 S1 . 2.832(4)
Li2 S1 4_555 2.865(3)
Li2 S2 4_555 3.351(3)
Li2 S3 . 3.064(3)
Li2 S4 . 3.233(2)
Li2 S5 . 3.085(3)
Sb1 Li4 . 0
Sb1 S1 . 2.512(3)
Sb1 S2 4_655 2.574(3)
Sb1 S3 4_554 3.228(3)
Sb1 S4 1_655 2.590(3)
Sb1 S5 . 3.198(4)
Sb1 S6 1_655 3.172(3)
Li4 S1 . 2.512(3)
Li4 S2 4_655 2.574(3)
Li4 S3 4_554 3.228(3)
Li4 S4 1_655 2.590(3)
Li4 S5 . 3.198(4)
Li4 S6 1_655 3.172(3)
Sb2 Li3 . 0
Sb2 S2 . 2.522(3)
Sb2 S3 . 2.500(3)
Sb2 S5 2_645 3.462(3)
Sb2 S5 4_554 2.501(4)
Sb2 S6 2_545 3.217(3)
Sb2 S6 4_554 3.176(3)
Li3 S2 . 2.522(3)
Li3 S3 . 2.500(3)
Li3 S5 2_645 3.462(3)
Li3 S5 4_554 2.501(4)
Li3 S6 2_545 3.217(3)
Li3 S6 4_554 3.176(3)
Sb3 S3 2_655 3.474(3)
Sb3 S3 4_554 3.089(3)
Sb3 S4 . 2.566(3)
Sb3 S5 . 2.949(3)
Sb3 S6 . 2.581(3)
Sb3 S6 3_565 2.720(3)
S1 Sb1a . 2.455(5)
S1 Li1 . 2.455(5)
S2 Sb1a 1_455 2.857(6)
S2 Li1 1_455 2.857(6)
S3 Sb1a . 2.741(6)
S3 Li1 . 2.741(6)
S4 Sb1a 4_454 2.843(4)
S4 Li1 4_454 2.843(4)
S5 Sb1a 4_555 2.848(5)
S5 Li1 4_555 2.848(5)
S6 Sb1a 2_655 2.770(5)
S6 Li1 2_655 2.770(5)
Sb1a Li1 . 0
